data_2310924
loop_
_publ_author_name
'Midgley, C.M.'

_publ_section_title
;
 The crystal structure of beta dicalcium silicate
;
_journal_name_full 'Acta Crystallographica (1,1948-23,1967)'
_journal_page_first 307
_journal_page_last 312
_journal_volume 5
_journal_year 1952
_chemical_formula_sum 'Ca2 O4 Si'
_chemical_name_systematic 'Ca2 (Si O4)'
_space_group_IT_number 14
_symmetry_space_group_name_Hall '-P 2yn'
_symmetry_space_group_name_H-M 'P 1 21/n 1'
_cell_angle_alpha 90
_cell_angle_beta 85.45
_cell_angle_gamma 90
_cell_formula_units_Z 4
_cell_length_a 5.48
_cell_length_b 6.76
_cell_length_c 9.28
_cell_volume 342.692
_citation_journal_id_ASTM ACCRA9
_cod_data_source_file Midgley_ACCRA9_1952_162.cif
_cod_data_source_block Ca2O4Si1
_cod_original_cell_volume 342.6923
_cod_original_sg_symbol_Hall '-P 2ybc (x-z,y,z)'
_cod_original_formula_sum 'Ca2 O4 Si1'
_cod_database_code 2310924

loop_
_symmetry_equiv_pos_as_xyz
x,y,z
-x+1/2,y+1/2,-z+1/2
-x,-y,-z
x-1/2,-y-1/2,z-1/2

loop_
_atom_site_label
_atom_site_type_symbol
_atom_site_fract_x
_atom_site_fract_y
_atom_site_fract_z
_atom_site_occupancy
_atom_site_U_iso_or_equiv
Ca2 Ca+2 0.284 -0.002 -0.299 1 0.0
O4 O-2 0.178 -0.325 -0.421 1 0.0
Ca1 Ca+2 0.26 0.338 0.429 1 0.0
O3 O-2 0.483 -0.36 0.366 1 0.0
O1 O-2 0.32 0.002 0.434 1 0.0
Si1 Si+4 0.26 -0.224 0.421 1 0.0
O2 O-2 0.033 -0.253 0.308 1 0.0
